data_4317453
loop_
_publ_author_name
'Ajay Kayal'
'Sonny C. Lee'

_publ_contact_author_address
;
Department of Chemistry
Princeton University
Princeton
NJ 08544
USA
;
_publ_contact_author_email sclee@chemvax.princeton.edu
_publ_contact_author_fax '1 609 258 6746'
_publ_contact_author_name 'Sonny C. Lee'
_publ_contact_author_phone '1 609 258 3879'
_publ_section_title
;
 3,3'-Bis(triphenylsilyl)biphenoxide as a Sterically Hindered Ligand on
 Fe(II), Fe(III), and Cr(II)
;
_journal_name_full 'Inorganic Chemistry'
_journal_page_first 321
_journal_page_last 330
_journal_paper_doi 10.1021/ic010909y
_journal_volume 41
_journal_year 2002
_chemical_formula_moiety 'C56 H52 Cr O4 Si2. 4 C H2 Cl2'
_chemical_formula_sum 'C60 H60 Cl8 Cr O4 Si2'
_chemical_formula_weight 1236.86
_chemical_name_systematic
;
  ?
;
_space_group_IT_number 14
_symmetry_cell_setting monoclinic
_symmetry_space_group_name_Hall '-P 2ybc'
_symmetry_space_group_name_H-M 'P 1 21/c 1'
_atom_sites_solution_hydrogens geom
_atom_sites_solution_primary direct
_atom_sites_solution_secondary difmap
_audit_creation_method SHELXL
_cell_angle_alpha 90.00
_cell_angle_beta 109.541(7)
_cell_angle_gamma 90.00
_cell_formula_units_Z 4
_cell_length_a 21.783(3)
_cell_length_b 14.335(3)
_cell_length_c 20.126(3)
_cell_measurement_reflns_used 20746
_cell_measurement_temperature 200(2)
_cell_measurement_theta_max 22.47
_cell_measurement_theta_min 1.73
_cell_volume 5922.6(17)
_computing_cell_refinement DENZO-SMN
_computing_data_collection 'NONIUS COLLECT'
_computing_data_reduction DENZO-SMN
_computing_molecular_graphics 'Siemens SHELXTL'
_computing_publication_material 'Siemens SHELXTL'
_computing_structure_refinement 'Siemens SHELXTL'
_computing_structure_solution 'Siemens SHELXTL'
_diffrn_ambient_temperature 200(2)
_diffrn_measurement_device 'Nonius KappaCCD'
_diffrn_measurement_method '\w scans'
_diffrn_radiation_monochromator graphite
_diffrn_radiation_source 'fine-focus sealed tube'
_diffrn_radiation_type 'Mo K\a'
_diffrn_radiation_wavelength 0.71073
_diffrn_reflns_av_R_equivalents 0.0870
_diffrn_reflns_av_sigmaI/netI 0.1194
_diffrn_reflns_limit_h_max 22
_diffrn_reflns_limit_h_min -23
_diffrn_reflns_limit_k_max 0
_diffrn_reflns_limit_k_min -15
_diffrn_reflns_limit_l_max 21
_diffrn_reflns_limit_l_min 0
_diffrn_reflns_number 7570
_diffrn_reflns_theta_max 22.47
_diffrn_reflns_theta_min 1.73
_diffrn_standards_decay_% 0
_diffrn_standards_number none
_exptl_absorpt_coefficient_mu 0.640
_exptl_absorpt_correction_type none
_exptl_crystal_colour purple
_exptl_crystal_density_diffrn 1.387
_exptl_crystal_density_meas ?
_exptl_crystal_description block
_exptl_crystal_F_000 2560
_exptl_crystal_size_max 0.50
_exptl_crystal_size_mid 0.25
_exptl_crystal_size_min 0.10
_refine_diff_density_max 0.658
_refine_diff_density_min -0.403
_refine_diff_density_rms 0.067
_refine_ls_extinction_method none
_refine_ls_goodness_of_fit_all 1.021
_refine_ls_goodness_of_fit_obs 1.202
_refine_ls_hydrogen_treatment constr
_refine_ls_matrix_type full
_refine_ls_number_parameters 676
_refine_ls_number_reflns 7570
_refine_ls_number_restraints 0
_refine_ls_restrained_S_all 1.021
_refine_ls_restrained_S_obs 1.202
_refine_ls_R_factor_all 0.1704
_refine_ls_R_factor_obs 0.0844
_refine_ls_shift/esd_max 0.000
_refine_ls_shift/esd_mean 0.000
_refine_ls_structure_factor_coef Fsqd
_refine_ls_weighting_details 'w=1/[\s^2^(Fo^2^)+(0.0970P)^2^+8.7454P] where P=(Fo^2^+2Fc^2^)/3'
_refine_ls_weighting_scheme calc
_refine_ls_wR_factor_all 0.2239
_refine_ls_wR_factor_obs 0.1867
_reflns_number_observed 4047
_reflns_number_total 7570
_reflns_observed_criterion I>2\s(I)
_cod_data_source_file ic010909y_8.cif
_cod_data_source_block 9.4(CH2Cl2)
_cod_depositor_comments
;
The following automatic conversions were performed:

'_exptl_crystal_density_meas' value 'not measured' was changed to '?'
- the value is perceived as not measured.

Automatic conversion script
Id: cif_fix_values 3008 2015-01-20 13:52:24Z robertas 

The following automatic conversions were performed:

'_refine_ls_weighting_scheme' value 'calc
w=1/[\s^2^(Fo^2^)+(0.0970P)^2^+8.7454P] where P=(Fo^2^+2Fc^2^)/3' was
changed to 'calc'. New tag '_refine_ls_weighting_details' was
created. The value of the new tag was set to
'w=1/[\s^2^(Fo^2^)+(0.0970P)^2^+8.7454P] where P=(Fo^2^+2Fc^2^)/3'.

Automatic conversion script
Id: cif_fix_values 3143 2015-03-26 13:38:13Z robertas 
;
_cod_original_cell_volume 5922.6(16)
_cod_original_sg_symbol_H-M 'P 21/c'
_cod_database_code 4317453

loop_
_symmetry_equiv_pos_as_xyz
'x, y, z'
'-x, y+1/2, -z+1/2'
'-x, -y, -z'
'x, -y-1/2, z-1/2'

loop_
_atom_site_aniso_label
_atom_site_aniso_U_11
_atom_site_aniso_U_22
_atom_site_aniso_U_33
_atom_site_aniso_U_23
_atom_site_aniso_U_13
_atom_site_aniso_U_12
Cr1 0.0598(8) 0.0673(10) 0.0292(7) 0.0045(7) 0.0210(6) 0.0004(7)
Si1 0.0482(13) 0.060(2) 0.0368(13) 0.0025(12) 0.0188(11) 0.0030(12)
Si2 0.0534(14) 0.057(2) 0.0446(14) -0.0010(12) 0.0248(12) 0.0035(12)
O1 0.050(3) 0.063(4) 0.032(3) 0.007(3) 0.021(3) 0.002(3)
O2 0.052(3) 0.066(4) 0.028(3) -0.003(3) 0.017(3) 0.006(3)
O3 0.093(4) 0.068(4) 0.050(4) 0.016(3) 0.037(3) 0.004(3)
O4 0.060(3) 0.102(5) 0.032(3) -0.005(3) 0.025(3) -0.010(3)
C11 0.051(5) 0.052(5) 0.018(4) -0.006(4) 0.015(4) -0.003(4)
C12 0.053(5) 0.041(5) 0.021(4) 0.003(4) 0.011(4) -0.002(4)
C13 0.040(5) 0.051(5) 0.035(5) -0.003(4) 0.020(4) 0.004(4)
C14 0.042(4) 0.055(5) 0.038(5) 0.003(4) 0.017(4) 0.004(4)
C15 0.051(5) 0.065(6) 0.034(5) 0.009(5) 0.026(4) 0.004(5)
C16 0.062(5) 0.047(5) 0.019(4) 0.002(4) 0.015(4) 0.002(4)
C21 0.051(5) 0.043(5) 0.027(5) -0.002(4) 0.015(4) 0.004(4)
C22 0.060(5) 0.047(5) 0.031(5) 0.006(4) 0.020(4) 0.002(4)
C23 0.053(5) 0.047(5) 0.034(5) 0.009(4) 0.021(4) 0.000(4)
C24 0.044(5) 0.061(6) 0.041(5) 0.005(4) 0.009(4) 0.007(4)
C25 0.057(6) 0.073(6) 0.028(5) 0.002(4) 0.014(4) 0.009(5)
C26 0.059(5) 0.059(5) 0.030(5) -0.001(4) 0.020(4) 0.001(4)
C31 0.058(6) 0.053(6) 0.049(5) 0.003(4) 0.015(5) 0.003(4)
C32 0.055(6) 0.092(7) 0.064(6) 0.002(5) 0.023(5) -0.003(5)
C33 0.059(7) 0.114(9) 0.091(9) 0.014(7) 0.016(6) -0.009(6)
C34 0.061(7) 0.096(8) 0.112(10) 0.032(7) 0.045(7) 0.011(6)
C35 0.084(7) 0.092(8) 0.095(8) 0.016(6) 0.063(7) 0.022(6)
C36 0.070(6) 0.070(6) 0.065(6) 0.002(5) 0.031(5) 0.009(5)
C41 0.040(5) 0.066(6) 0.033(5) 0.005(4) 0.011(4) 0.011(5)
C42 0.065(6) 0.053(6) 0.049(5) -0.001(5) 0.016(5) -0.004(5)
C43 0.060(6) 0.077(8) 0.065(6) -0.001(6) 0.011(5) 0.004(6)
C44 0.076(7) 0.053(6) 0.076(7) 0.002(5) 0.021(6) 0.002(6)
C45 0.076(7) 0.070(7) 0.046(6) 0.009(5) 0.013(5) 0.008(6)
C46 0.049(5) 0.066(6) 0.044(5) -0.005(5) 0.018(4) -0.007(5)
C51 0.042(5) 0.053(6) 0.041(5) -0.005(5) 0.018(4) -0.003(4)
C52 0.090(7) 0.065(7) 0.038(6) 0.006(5) 0.016(5) 0.005(5)
C53 0.118(8) 0.058(7) 0.054(7) -0.011(6) 0.019(6) -0.005(6)
C54 0.087(7) 0.085(8) 0.038(6) -0.017(6) 0.019(5) 0.002(6)
C55 0.067(6) 0.088(8) 0.042(6) 0.018(6) 0.030(5) 0.011(5)
C56 0.062(5) 0.065(6) 0.040(5) 0.006(5) 0.029(4) 0.000(4)
C61 0.064(6) 0.053(6) 0.043(5) 0.002(4) 0.026(4) 0.005(5)
C62 0.074(7) 0.061(7) 0.052(5) -0.004(5) 0.032(5) -0.002(5)
C63 0.087(7) 0.068(7) 0.044(6) 0.004(5) 0.011(5) 0.038(7)
C64 0.056(7) 0.094(10) 0.088(8) -0.017(7) 0.001(6) 0.014(7)
C65 0.054(7) 0.063(7) 0.155(11) -0.013(7) 0.026(7) 0.002(6)
C66 0.057(6) 0.062(6) 0.074(7) 0.003(5) 0.008(5) 0.013(5)
C71 0.049(5) 0.063(6) 0.044(5) 0.005(4) 0.024(4) 0.007(4)
C72 0.090(7) 0.069(7) 0.052(6) -0.004(5) 0.038(5) 0.000(5)
C73 0.099(8) 0.095(9) 0.081(8) 0.018(7) 0.053(6) -0.005(7)
C74 0.082(7) 0.071(8) 0.090(8) 0.031(7) 0.038(6) 0.001(6)
C75 0.086(7) 0.065(7) 0.085(7) 0.002(6) 0.042(6) 0.000(5)
C76 0.064(6) 0.065(7) 0.056(6) 0.002(5) 0.029(5) 0.002(5)
C81 0.048(5) 0.055(5) 0.038(5) 0.002(4) 0.014(4) 0.005(4)
C82 0.083(7) 0.080(7) 0.060(6) -0.020(6) 0.032(5) -0.013(6)
C83 0.139(10) 0.107(9) 0.049(6) -0.036(6) 0.044(7) -0.006(8)
C84 0.107(8) 0.090(8) 0.063(7) -0.030(6) 0.028(6) -0.027(6)
C85 0.080(7) 0.083(8) 0.091(8) -0.014(7) 0.039(6) -0.021(6)
C86 0.070(6) 0.063(6) 0.048(5) -0.009(5) 0.026(5) -0.008(5)
C301 0.127(9) 0.114(10) 0.064(7) 0.040(7) 0.046(6) 0.035(7)
C302 0.112(8) 0.119(10) 0.069(8) 0.028(7) 0.040(6) 0.020(7)
C303 0.075(6) 0.110(8) 0.072(7) 0.023(7) 0.032(6) 0.013(6)
C304 0.083(7) 0.074(7) 0.076(7) 0.006(6) 0.040(6) -0.006(6)
C401 0.072(6) 0.155(10) 0.051(6) -0.004(6) 0.028(6) -0.002(6)
C402 0.109(8) 0.132(10) 0.045(6) -0.006(6) 0.034(6) 0.024(7)
C403 0.126(9) 0.147(11) 0.052(7) -0.008(7) 0.023(7) -0.039(8)
C404 0.088(7) 0.093(8) 0.048(6) -0.003(5) 0.016(5) -0.018(6)
C1 0.661(42) 0.122(13) 0.343(26) 0.147(15) 0.429(30) 0.222(20)
C2 0.140(11) 0.100(9) 0.171(13) 0.001(9) 0.078(10) 0.004(8)
C3 0.154(13) 0.111(11) 0.364(26) 0.095(13) 0.155(16) 0.031(9)
C4 0.067(6) 0.085(7) 0.050(6) 0.005(5) 0.020(5) 0.001(5)
Cl11 0.208(4) 0.189(4) 0.239(5) 0.014(4) 0.147(4) 0.012(3)
Cl12 0.171(3) 0.141(3) 0.165(3) -0.043(3) 0.069(3) -0.062(3)
Cl21 0.119(2) 0.158(3) 0.121(3) 0.001(2) 0.049(2) -0.041(2)
Cl22 0.122(3) 0.169(4) 0.138(3) -0.020(3) 0.047(2) -0.026(2)
Cl31 0.322(6) 0.124(3) 0.143(3) -0.015(2) 0.148(4) -0.047(3)
Cl32 0.143(3) 0.167(3) 0.102(2) -0.028(2) 0.039(2) -0.039(3)
Cl41 0.107(2) 0.117(2) 0.065(2) -0.009(2) 0.0148(15) -0.021(2)
Cl42 0.173(3) 0.080(2) 0.072(2) 0.0087(15) 0.040(2) 0.024(2)

loop_
_atom_site_label
_atom_site_type_symbol
_atom_site_fract_x
_atom_site_fract_y
_atom_site_fract_z
_atom_site_U_iso_or_equiv
_atom_site_thermal_displace_type
_atom_site_occupancy
_atom_site_calc_flag
_atom_site_refinement_flags
_atom_site_disorder_group
Cr1 Cr 0.23911(6) 0.78075(9) 0.42213(6) 0.0505(4) Uani 1 d . .
Si1 Si 0.39608(10) 0.6452(2) 0.37219(11) 0.0470(6) Uani 1 d . .
Si2 Si 0.08722(10) 0.9844(2) 0.37457(11) 0.0497(6) Uani 1 d . .
O1 O 0.2603(2) 0.7235(3) 0.3450(2) 0.0470(13) Uani 1 d . .
O2 O 0.2143(2) 0.9008(3) 0.3773(2) 0.0478(13) Uani 1 d . .
O3 O 0.2373(3) 0.6519(4) 0.4660(3) 0.067(2) Uani 1 d . .
O4 O 0.2501(2) 0.8392(4) 0.5195(2) 0.062(2) Uani 1 d . .
C11 C 0.2603(3) 0.8439(5) 0.2625(3) 0.040(2) Uani 1 d . .
C12 C 0.2900(3) 0.7696(5) 0.3067(3) 0.039(2) Uani 1 d . .
C13 C 0.3539(3) 0.7401(5) 0.3110(4) 0.040(2) Uani 1 d . .
C14 C 0.3840(3) 0.7881(5) 0.2693(4) 0.044(2) Uani 1 d . .
H14 H 0.4262(3) 0.7687(5) 0.2710(4) 0.053 Uiso 1 calc R .
C15 C 0.3560(4) 0.8602(6) 0.2270(4) 0.047(2) Uani 1 d . .
H15 H 0.3786(4) 0.8913(6) 0.2005(4) 0.056 Uiso 1 calc R .
C16 C 0.2941(4) 0.8886(5) 0.2226(3) 0.043(2) Uani 1 d . .
H16 H 0.2741(4) 0.9387(5) 0.1923(3) 0.051 Uiso 1 calc R .
C21 C 0.1936(3) 0.8803(5) 0.2539(4) 0.040(2) Uani 1 d . .
C22 C 0.1744(4) 0.9082(5) 0.3104(4) 0.045(2) Uani 1 d . .
C23 C 0.1127(4) 0.9510(5) 0.2982(4) 0.043(2) Uani 1 d . .
C24 C 0.0706(4) 0.9604(5) 0.2290(4) 0.050(2) Uani 1 d . .
H24 H 0.0289(4) 0.9878(5) 0.2203(4) 0.060 Uiso 1 calc R .
C25 C 0.0889(4) 0.9300(5) 0.1726(4) 0.053(2) Uani 1 d . .
H25 H 0.0598(4) 0.9354(5) 0.1256(4) 0.063 Uiso 1 calc R .
C26 C 0.1493(4) 0.8924(5) 0.1863(4) 0.048(2) Uani 1 d . .
H26 H 0.1619(4) 0.8735(5) 0.1475(4) 0.058 Uiso 1 calc R .
C31 C 0.4797(4) 0.6325(5) 0.3660(4) 0.054(2) Uani 1 d . .
C32 C 0.5352(4) 0.6526(6) 0.4198(5) 0.069(3) Uani 1 d . .
H32 H 0.5321(4) 0.6719(6) 0.4637(5) 0.083 Uiso 1 calc R .
C33 C 0.5977(5) 0.6459(7) 0.4127(6) 0.090(3) Uani 1 d . .
H33 H 0.6356(5) 0.6595(7) 0.4517(6) 0.108 Uiso 1 calc R .
C34 C 0.6032(5) 0.6200(7) 0.3500(7) 0.086(3) Uani 1 d . .
H34 H 0.6448(5) 0.6179(7) 0.3445(7) 0.103 Uiso 1 calc R .
C35 C 0.5490(5) 0.5971(7) 0.2953(6) 0.082(3) Uani 1 d . .
H35 H 0.5526(5) 0.5781(7) 0.2515(6) 0.098 Uiso 1 calc R .
C36 C 0.4888(4) 0.6015(6) 0.3034(5) 0.066(2) Uani 1 d . .
H36 H 0.4517(4) 0.5828(6) 0.2651(5) 0.080 Uiso 1 calc R .
C41 C 0.3565(4) 0.5291(6) 0.3511(4) 0.047(2) Uani 1 d . .
C42 C 0.2944(4) 0.5147(6) 0.3065(4) 0.057(2) Uani 1 d . .
H42 H 0.2690(4) 0.5667(6) 0.2838(4) 0.068 Uiso 1 calc R .
C43 C 0.2676(4) 0.4261(7) 0.2934(5) 0.070(3) Uani 1 d . .
H43 H 0.2244(4) 0.4185(7) 0.2617(5) 0.084 Uiso 1 calc R .
C44 C 0.3026(5) 0.3492(6) 0.3254(5) 0.069(3) Uani 1 d . .
H44 H 0.2839(5) 0.2887(6) 0.3170(5) 0.083 Uiso 1 calc R .
C45 C 0.3649(5) 0.3618(7) 0.3699(4) 0.066(2) Uani 1 d . .
H45 H 0.3899(5) 0.3094(7) 0.3924(4) 0.079 Uiso 1 calc R .
C46 C 0.3918(4) 0.4490(7) 0.3822(4) 0.052(2) Uani 1 d . .
H46 H 0.4355(4) 0.4556(7) 0.4127(4) 0.063 Uiso 1 calc R .
C51 C 0.4120(3) 0.6781(6) 0.4668(4) 0.045(2) Uani 1 d . .
C52 C 0.4240(4) 0.7700(7) 0.4877(4) 0.066(2) Uani 1 d . .
H52 H 0.4170(4) 0.8169(7) 0.4526(4) 0.079 Uiso 1 calc R .
C53 C 0.4459(5) 0.7964(7) 0.5582(5) 0.079(3) Uani 1 d . .
H53 H 0.4531(5) 0.8602(7) 0.5710(5) 0.095 Uiso 1 calc R .
C54 C 0.4566(4) 0.7303(8) 0.6079(5) 0.070(3) Uani 1 d . .
H54 H 0.4723(4) 0.7477(8) 0.6563(5) 0.085 Uiso 1 calc R .
C55 C 0.4454(4) 0.6396(7) 0.5904(4) 0.063(2) Uani 1 d . .
H55 H 0.4527(4) 0.5935(7) 0.6261(4) 0.076 Uiso 1 calc R .
C56 C 0.4232(3) 0.6138(6) 0.5199(4) 0.053(2) Uani 1 d . .
H56 H 0.4155(3) 0.5497(6) 0.5082(4) 0.063 Uiso 1 calc R .
C61 C 0.0073(4) 1.0487(6) 0.3402(4) 0.052(2) Uani 1 d . .
C62 C 0.0048(4) 1.1388(6) 0.3158(4) 0.060(2) Uani 1 d . .
H62 H 0.0442(4) 1.1691(6) 0.3182(4) 0.072 Uiso 1 calc R .
C63 C -0.0535(5) 1.1867(6) 0.2878(4) 0.069(3) Uani 1 d . .
H63 H -0.0538(5) 1.2487(6) 0.2710(4) 0.083 Uiso 1 calc R .
C64 C -0.1102(5) 1.1440(9) 0.2847(5) 0.085(3) Uani 1 d . .
H64 H -0.1505(5) 1.1758(9) 0.2650(5) 0.102 Uiso 1 calc R .
C65 C -0.1089(5) 1.0569(8) 0.3096(6) 0.093(4) Uani 1 d . .
H65 H -0.1485(5) 1.0285(8) 0.3089(6) 0.112 Uiso 1 calc R .
C66 C -0.0519(4) 1.0079(6) 0.3359(4) 0.068(3) Uani 1 d . .
H66 H -0.0527(4) 0.9455(6) 0.3514(4) 0.082 Uiso 1 calc R .
C71 C 0.0721(3) 0.8766(6) 0.4204(4) 0.050(2) Uani 1 d . .
C72 C 0.0497(4) 0.8795(7) 0.4772(4) 0.067(2) Uani 1 d . .
H72 H 0.0434(4) 0.9387(7) 0.4952(4) 0.080 Uiso 1 calc R .
C73 C 0.0362(5) 0.8008(9) 0.5087(5) 0.086(3) Uani 1 d . .
H73 H 0.0217(5) 0.8065(9) 0.5481(5) 0.103 Uiso 1 calc R .
C74 C 0.0435(4) 0.7146(8) 0.4838(5) 0.079(3) Uani 1 d . .
H74 H 0.0341(4) 0.6597(8) 0.5050(5) 0.095 Uiso 1 calc R .
C75 C 0.0653(4) 0.7098(7) 0.4261(5) 0.075(3) Uani 1 d . .
H75 H 0.0702(4) 0.6506(7) 0.4073(5) 0.091 Uiso 1 calc R .
C76 C 0.0798(4) 0.7887(7) 0.3961(4) 0.059(2) Uani 1 d . .
H76 H 0.0957(4) 0.7830(7) 0.3577(4) 0.071 Uiso 1 calc R .
C81 C 0.1465(4) 1.0669(5) 0.4351(4) 0.047(2) Uani 1 d . .
C82 C 0.1437(4) 1.0898(7) 0.5021(5) 0.072(3) Uani 1 d . .
H82 H 0.1112(4) 1.0619(7) 0.5175(5) 0.087 Uiso 1 calc R .
C83 C 0.1862(6) 1.1508(8) 0.5450(5) 0.095(3) Uani 1 d . .
H83 H 0.1830(6) 1.1649(8) 0.5899(5) 0.114 Uiso 1 calc R .
C84 C 0.2350(5) 1.1937(7) 0.5245(5) 0.087(3) Uani 1 d . .
H84 H 0.2648(5) 1.2366(7) 0.5546(5) 0.104 Uiso 1 calc R .
C85 C 0.2381(5) 1.1718(7) 0.4603(6) 0.082(3) Uani 1 d . .
H85 H 0.2702(5) 1.2004(7) 0.4448(6) 0.099 Uiso 1 calc R .
C86 C 0.1956(4) 1.1089(6) 0.4171(4) 0.059(2) Uani 1 d . .
H86 H 0.2003(4) 1.0938(6) 0.3731(4) 0.070 Uiso 1 calc R .
C301 C 0.2623(5) 0.6269(8) 0.5385(5) 0.098(3) Uani 1 d . .
H30A H 0.2329(5) 0.6498(8) 0.5633(5) 0.118 Uiso 1 calc R .
H30B H 0.3058(5) 0.6551(8) 0.5610(5) 0.118 Uiso 1 calc R .
C302 C 0.2669(5) 0.5245(8) 0.5429(5) 0.097(3) Uani 1 d . .
H30C H 0.2338(5) 0.4984(8) 0.5615(5) 0.117 Uiso 1 calc R .
H30D H 0.3107(5) 0.5047(8) 0.5739(5) 0.117 Uiso 1 calc R .
C303 C 0.2546(4) 0.4925(7) 0.4675(5) 0.084(3) Uani 1 d . .
H30E H 0.2304(4) 0.4327(7) 0.4580(5) 0.100 Uiso 1 calc R .
H30F H 0.2960(4) 0.4848(7) 0.4580(5) 0.100 Uiso 1 calc R .
C304 C 0.2138(4) 0.5712(7) 0.4233(5) 0.075(3) Uani 1 d . .
H30G H 0.2209(4) 0.5766(7) 0.3774(5) 0.089 Uiso 1 calc R .
H30H H 0.1668(4) 0.5613(7) 0.4148(5) 0.089 Uiso 1 calc R .
C401 C 0.2107(4) 0.8397(8) 0.5636(5) 0.091(3) Uani 1 d . .
H40A H 0.1910(4) 0.7775(8) 0.5640(5) 0.109 Uiso 1 calc R .
H40B H 0.1754(4) 0.8864(8) 0.5469(5) 0.109 Uiso 1 calc R .
C402 C 0.2545(5) 0.8638(8) 0.6337(5) 0.093(3) Uani 1 d . .
H40C H 0.2699(5) 0.8068(8) 0.6622(5) 0.112 Uiso 1 calc R .
H40D H 0.2321(5) 0.9042(8) 0.6583(5) 0.112 Uiso 1 calc R .
C403 C 0.3099(6) 0.9139(8) 0.6229(5) 0.110(4) Uani 1 d . .
H40E H 0.3515(6) 0.8814(8) 0.6473(5) 0.132 Uiso 1 calc R .
H40F H 0.3128(6) 0.9786(8) 0.6409(5) 0.132 Uiso 1 calc R .
C404 C 0.2953(4) 0.9132(7) 0.5447(4) 0.078(3) Uani 1 d . .
H40G H 0.2760(4) 0.9734(7) 0.5238(4) 0.093 Uiso 1 calc R .
H40H H 0.3354(4) 0.9021(7) 0.5331(4) 0.093 Uiso 1 calc R .
C1 C 1.1460(12) 0.3426(10) 0.6840(10) 0.310(16) Uani 1 d . .
H1A H 1.1522(12) 0.3872(10) 0.7233(10) 0.372 Uiso 1 calc R .
H1B H 1.1105(12) 0.3682(10) 0.6433(10) 0.372 Uiso 1 calc R .
C2 C 0.9144(6) -0.3406(8) 0.5795(7) 0.130(4) Uani 1 d . .
H2A H 0.9570(6) -0.3083(8) 0.5946(7) 0.156 Uiso 1 calc R .
H2B H 0.8807(6) -0.2947(8) 0.5541(7) 0.156 Uiso 1 calc R .
C3 C 0.4333(7) 0.1293(9) 0.6503(10) 0.192(8) Uani 1 d . .
H3A H 0.3970(7) 0.1333(9) 0.6049(10) 0.231 Uiso 1 calc R .
H3B H 0.4587(7) 0.1875(9) 0.6544(10) 0.231 Uiso 1 calc R .
C4 C 0.6454(4) -0.0077(6) 0.6207(4) 0.067(3) Uani 1 d . .
H4A H 0.6869(4) 0.0141(6) 0.6159(4) 0.081 Uiso 1 calc R .
H4B H 0.6270(4) 0.0441(6) 0.6404(4) 0.081 Uiso 1 calc R .
Cl11 Cl 1.1182(2) 0.2502(3) 0.7062(3) 0.194(2) Uani 1 d . .
Cl12 Cl 1.2117(2) 0.3484(3) 0.6629(2) 0.1557(14) Uani 1 d . .
Cl21 Cl 0.91593(15) -0.4325(3) 0.5211(2) 0.1305(12) Uani 1 d . .
Cl22 Cl 0.8985(2) -0.3781(3) 0.6521(2) 0.1422(13) Uani 1 d . .
Cl31 Cl 0.3988(3) 0.1352(3) 0.7135(2) 0.179(2) Uani 1 d . .
Cl32 Cl 0.4784(2) 0.0486(3) 0.6412(2) 0.1377(13) Uani 1 d . .
Cl41 Cl 0.59160(13) -0.0367(2) 0.53815(13) 0.0998(9) Uani 1 d . .
Cl42 Cl 0.6609(2) -0.1015(2) 0.67803(14) 0.1084(10) Uani 1 d . .

loop_
_atom_type_symbol
_atom_type_description
_atom_type_scat_dispersion_real
_atom_type_scat_dispersion_imag
_atom_type_scat_source
C C 0.0033 0.0016 'International Tables Vol C Tables 4.2.6.8 and 6.1.1.4'
H H 0.0000 0.0000 'International Tables Vol C Tables 4.2.6.8 and 6.1.1.4'
O O 0.0106 0.0060 'International Tables Vol C Tables 4.2.6.8 and 6.1.1.4'
Si Si 0.0817 0.0704 'International Tables Vol C Tables 4.2.6.8 and 6.1.1.4'
Cr Cr 0.3209 0.6236 'International Tables Vol C Tables 4.2.6.8 and 6.1.1.4'
Cl Cl 0.1484 0.1585 'International Tables Vol C Tables 4.2.6.8 and 6.1.1.4'

loop_
_geom_angle_atom_site_label_1
_geom_angle_atom_site_label_2
_geom_angle_atom_site_label_3
_geom_angle
_geom_angle_site_symmetry_1
_geom_angle_site_symmetry_3
_geom_angle_publ_flag
O2 Cr1 O1 96.2(2) . . ?
O2 Cr1 O3 163.4(2) . . ?
O1 Cr1 O3 90.4(2) . . ?
O2 Cr1 O4 90.4(2) . . ?
O1 Cr1 O4 160.7(2) . . ?
O3 Cr1 O4 88.3(2) . . ?
C41 Si1 C13 114.6(3) . . ?
C41 Si1 C31 106.5(3) . . ?
C13 Si1 C31 107.6(3) . . ?
C41 Si1 C51 111.7(4) . . ?
C13 Si1 C51 111.8(3) . . ?
C31 Si1 C51 103.7(3) . . ?
C23 Si2 C81 111.6(4) . . ?
C23 Si2 C71 110.1(4) . . ?
C81 Si2 C71 113.3(4) . . ?
C23 Si2 C61 108.4(3) . . ?
C81 Si2 C61 106.4(4) . . ?
C71 Si2 C61 106.8(4) . . ?
C12 O1 Cr1 122.8(4) . . ?
C22 O2 Cr1 121.6(4) . . ?
C301 O3 C304 110.5(7) . . ?
C301 O3 Cr1 127.8(6) . . ?
C304 O3 Cr1 121.6(5) . . ?
C404 O4 C401 105.2(6) . . ?
C404 O4 Cr1 119.2(5) . . ?
C401 O4 Cr1 133.5(5) . . ?
C12 C11 C16 119.3(7) . . ?
C12 C11 C21 124.2(6) . . ?
C16 C11 C21 116.5(6) . . ?
O1 C12 C11 122.3(6) . . ?
O1 C12 C13 117.9(6) . . ?
C11 C12 C13 119.8(7) . . ?
C14 C13 C12 117.2(6) . . ?
C14 C13 Si1 121.9(5) . . ?
C12 C13 Si1 120.8(5) . . ?
C15 C14 C13 123.3(7) . . ?
C14 C15 C16 119.4(7) . . ?
C15 C16 C11 120.9(7) . . ?
C26 C21 C22 117.5(7) . . ?
C26 C21 C11 119.1(6) . . ?
C22 C21 C11 123.3(6) . . ?
O2 C22 C21 121.6(7) . . ?
O2 C22 C23 117.8(6) . . ?
C21 C22 C23 120.4(7) . . ?
C24 C23 C22 118.9(7) . . ?
C24 C23 Si2 121.4(6) . . ?
C22 C23 Si2 119.5(5) . . ?
C23 C24 C25 120.8(7) . . ?
C26 C25 C24 118.6(7) . . ?
C25 C26 C21 123.7(7) . . ?
C32 C31 C36 115.1(8) . . ?
C32 C31 Si1 123.5(7) . . ?
C36 C31 Si1 121.3(6) . . ?
C31 C32 C33 122.3(9) . . ?
C34 C33 C32 119.9(9) . . ?
C33 C34 C35 119.8(9) . . ?
C34 C35 C36 119.8(10) . . ?
C35 C36 C31 123.1(9) . . ?
C42 C41 C46 116.3(7) . . ?
C42 C41 Si1 124.5(7) . . ?
C46 C41 Si1 119.2(6) . . ?
C41 C42 C43 121.7(8) . . ?
C44 C43 C42 120.9(8) . . ?
C45 C44 C43 118.4(8) . . ?
C44 C45 C46 120.8(8) . . ?
C45 C46 C41 121.9(7) . . ?
C56 C51 C52 116.0(7) . . ?
C56 C51 Si1 123.2(6) . . ?
C52 C51 Si1 120.0(6) . . ?
C51 C52 C53 122.3(8) . . ?
C54 C53 C52 119.0(9) . . ?
C53 C54 C55 121.0(8) . . ?
C54 C55 C56 119.7(8) . . ?
C51 C56 C55 121.9(8) . . ?
C62 C61 C66 116.6(8) . . ?
C62 C61 Si2 120.7(7) . . ?
C66 C61 Si2 122.7(7) . . ?
C61 C62 C63 122.1(8) . . ?
C64 C63 C62 119.3(9) . . ?
C65 C64 C63 119.7(9) . . ?
C64 C65 C66 121.6(9) . . ?
C65 C66 C61 120.6(9) . . ?
C76 C71 C72 116.0(8) . . ?
C76 C71 Si2 120.8(6) . . ?
C72 C71 Si2 123.2(7) . . ?
C73 C72 C71 123.0(9) . . ?
C74 C73 C72 120.4(9) . . ?
C73 C74 C75 117.7(9) . . ?
C76 C75 C74 121.3(9) . . ?
C75 C76 C71 121.6(8) . . ?
C86 C81 C82 115.9(7) . . ?
C86 C81 Si2 122.2(6) . . ?
C82 C81 Si2 121.9(7) . . ?
C83 C82 C81 121.3(9) . . ?
C82 C83 C84 121.3(9) . . ?
C85 C84 C83 117.6(9) . . ?
C84 C85 C86 121.3(9) . . ?
C85 C86 C81 122.6(8) . . ?
O3 C301 C302 107.9(9) . . ?
C301 C302 C303 104.8(8) . . ?
C302 C303 C304 103.5(8) . . ?
O3 C304 C303 103.1(7) . . ?
O4 C401 C402 105.6(7) . . ?
C401 C402 C403 106.0(8) . . ?
C402 C403 C404 104.7(8) . . ?
O4 C404 C403 105.0(8) . . ?
Cl11 C1 Cl12 124.7(8) . . ?
Cl22 C2 Cl21 112.9(7) . . ?
Cl32 C3 Cl31 125.6(9) . . ?
Cl42 C4 Cl41 111.8(5) . . ?

loop_
_geom_bond_atom_site_label_1
_geom_bond_atom_site_label_2
_geom_bond_distance
_geom_bond_site_symmetry_2
_geom_bond_publ_flag
Cr1 O2 1.933(5) . ?
Cr1 O1 1.944(5) . ?
Cr1 O3 2.053(6) . ?
Cr1 O4 2.069(5) . ?
Si1 C41 1.858(8) . ?
Si1 C13 1.858(7) . ?
Si1 C31 1.875(8) . ?
Si1 C51 1.878(8) . ?
Si2 C23 1.863(7) . ?
Si2 C81 1.871(8) . ?
Si2 C71 1.885(8) . ?
Si2 C61 1.886(8) . ?
O1 C12 1.336(8) . ?
O2 C22 1.341(8) . ?
O3 C301 1.423(10) . ?
O3 C304 1.430(9) . ?
O4 C404 1.421(9) . ?
O4 C401 1.428(9) . ?
C11 C12 1.399(9) . ?
C11 C16 1.413(9) . ?
C11 C21 1.498(9) . ?
C12 C13 1.430(9) . ?
C13 C14 1.406(9) . ?
C14 C15 1.349(9) . ?
C15 C16 1.381(9) . ?
C21 C26 1.391(9) . ?
C21 C22 1.396(9) . ?
C22 C23 1.422(9) . ?
C23 C24 1.393(9) . ?
C24 C25 1.393(10) . ?
C25 C26 1.363(9) . ?
C31 C32 1.356(10) . ?
C31 C36 1.412(11) . ?
C32 C33 1.419(12) . ?
C33 C34 1.358(13) . ?
C34 C35 1.359(13) . ?
C35 C36 1.374(11) . ?
C41 C42 1.366(10) . ?
C41 C46 1.406(10) . ?
C42 C43 1.386(11) . ?
C43 C44 1.372(11) . ?
C44 C45 1.365(11) . ?
C45 C46 1.366(11) . ?
C51 C56 1.370(10) . ?
C51 C52 1.381(10) . ?
C52 C53 1.391(11) . ?
C53 C54 1.340(11) . ?
C54 C55 1.348(11) . ?
C55 C56 1.386(10) . ?
C61 C62 1.376(10) . ?
C61 C66 1.391(10) . ?
C62 C63 1.386(11) . ?
C63 C64 1.361(12) . ?
C64 C65 1.342(12) . ?
C65 C66 1.370(11) . ?
C71 C76 1.382(10) . ?
C71 C72 1.385(10) . ?
C72 C73 1.372(12) . ?
C73 C74 1.363(12) . ?
C74 C75 1.396(12) . ?
C75 C76 1.367(11) . ?
C81 C86 1.376(10) . ?
C81 C82 1.409(11) . ?
C82 C83 1.355(12) . ?
C83 C84 1.404(13) . ?
C84 C85 1.353(12) . ?
C85 C86 1.372(11) . ?
C301 C302 1.472(13) . ?
C302 C303 1.519(12) . ?
C303 C304 1.525(11) . ?
C401 C402 1.455(11) . ?
C402 C403 1.482(12) . ?
C403 C404 1.497(11) . ?
C1 Cl11 1.58(2) . ?
C1 Cl12 1.63(2) . ?
C2 Cl22 1.699(12) . ?
C2 Cl21 1.774(12) . ?
C3 Cl32 1.568(13) . ?
C3 Cl31 1.68(2) . ?
C4 Cl42 1.730(8) . ?
C4 Cl41 1.733(8) . ?

loop_
_geom_torsion_atom_site_label_1
_geom_torsion_atom_site_label_2
_geom_torsion_atom_site_label_3
_geom_torsion_atom_site_label_4
_geom_torsion
_geom_torsion_site_symmetry_1
_geom_torsion_site_symmetry_2
_geom_torsion_site_symmetry_3
_geom_torsion_site_symmetry_4
_geom_torsion_publ_flag
O2 Cr1 O1 C12 38.5(5) . . . . ?
O3 Cr1 O1 C12 -156.7(5) . . . . ?
O4 Cr1 O1 C12 -70.8(9) . . . . ?
O1 Cr1 O2 C22 47.0(5) . . . . ?
O3 Cr1 O2 C22 -65.8(10) . . . . ?
O4 Cr1 O2 C22 -151.2(5) . . . . ?
O2 Cr1 O3 C301 -107.3(10) . . . . ?
O1 Cr1 O3 C301 139.1(7) . . . . ?
O4 Cr1 O3 C301 -21.6(7) . . . . ?
O2 Cr1 O3 C304 78.0(10) . . . . ?
O1 Cr1 O3 C304 -35.6(6) . . . . ?
O4 Cr1 O3 C304 163.6(6) . . . . ?
O2 Cr1 O4 C404 -59.0(6) . . . . ?
O1 Cr1 O4 C404 51.3(10) . . . . ?
O3 Cr1 O4 C404 137.5(6) . . . . ?
O2 Cr1 O4 C401 101.8(8) . . . . ?
O1 Cr1 O4 C401 -148.0(8) . . . . ?
O3 Cr1 O4 C401 -61.7(8) . . . . ?
Cr1 O1 C12 C11 -66.4(7) . . . . ?
Cr1 O1 C12 C13 114.6(6) . . . . ?
C16 C11 C12 O1 -178.9(6) . . . . ?
C21 C11 C12 O1 0.9(10) . . . . ?
C16 C11 C12 C13 0.1(10) . . . . ?
C21 C11 C12 C13 179.9(6) . . . . ?
O1 C12 C13 C14 178.7(6) . . . . ?
C11 C12 C13 C14 -0.4(10) . . . . ?
O1 C12 C13 Si1 -3.7(9) . . . . ?
C11 C12 C13 Si1 177.3(5) . . . . ?
C41 Si1 C13 C14 -117.5(6) . . . . ?
C31 Si1 C13 C14 0.8(7) . . . . ?
C51 Si1 C13 C14 114.1(6) . . . . ?
C41 Si1 C13 C12 65.0(6) . . . . ?
C31 Si1 C13 C12 -176.7(6) . . . . ?
C51 Si1 C13 C12 -63.4(6) . . . . ?
C12 C13 C14 C15 1.0(11) . . . . ?
Si1 C13 C14 C15 -176.7(6) . . . . ?
C13 C14 C15 C16 -1.3(11) . . . . ?
C14 C15 C16 C11 1.0(10) . . . . ?
C12 C11 C16 C15 -0.4(10) . . . . ?
C21 C11 C16 C15 179.8(6) . . . . ?
C12 C11 C21 C26 -130.1(7) . . . . ?
C16 C11 C21 C26 49.7(9) . . . . ?
C12 C11 C21 C22 53.7(10) . . . . ?
C16 C11 C21 C22 -126.6(7) . . . . ?
Cr1 O2 C22 C21 -68.7(8) . . . . ?
Cr1 O2 C22 C23 115.2(6) . . . . ?
C26 C21 C22 O2 -178.7(6) . . . . ?
C11 C21 C22 O2 -2.4(11) . . . . ?
C26 C21 C22 C23 -2.8(10) . . . . ?
C11 C21 C22 C23 173.5(7) . . . . ?
O2 C22 C23 C24 179.3(6) . . . . ?
C21 C22 C23 C24 3.3(11) . . . . ?
O2 C22 C23 Si2 -5.7(9) . . . . ?
C21 C22 C23 Si2 178.3(5) . . . . ?
C81 Si2 C23 C24 -127.0(6) . . . . ?
C71 Si2 C23 C24 106.3(6) . . . . ?
C61 Si2 C23 C24 -10.2(7) . . . . ?
C81 Si2 C23 C22 58.1(7) . . . . ?
C71 Si2 C23 C22 -68.6(6) . . . . ?
C61 Si2 C23 C22 174.9(6) . . . . ?
C22 C23 C24 C25 -1.3(11) . . . . ?
Si2 C23 C24 C25 -176.2(6) . . . . ?
C23 C24 C25 C26 -1.2(12) . . . . ?
C24 C25 C26 C21 1.7(12) . . . . ?
C22 C21 C26 C25 0.3(11) . . . . ?
C11 C21 C26 C25 -176.1(7) . . . . ?
C41 Si1 C31 C32 -123.1(7) . . . . ?
C13 Si1 C31 C32 113.5(7) . . . . ?
C51 Si1 C31 C32 -5.1(8) . . . . ?
C41 Si1 C31 C36 57.5(7) . . . . ?
C13 Si1 C31 C36 -65.9(7) . . . . ?
C51 Si1 C31 C36 175.5(7) . . . . ?
C36 C31 C32 C33 2.0(12) . . . . ?
Si1 C31 C32 C33 -177.4(7) . . . . ?
C31 C32 C33 C34 1.1(15) . . . . ?
C32 C33 C34 C35 -2.6(15) . . . . ?
C33 C34 C35 C36 0.9(15) . . . . ?
C34 C35 C36 C31 2.5(14) . . . . ?
C32 C31 C36 C35 -3.8(12) . . . . ?
Si1 C31 C36 C35 175.6(7) . . . . ?
C13 Si1 C41 C42 -15.2(8) . . . . ?
C31 Si1 C41 C42 -134.1(7) . . . . ?
C51 Si1 C41 C42 113.2(7) . . . . ?
C13 Si1 C41 C46 164.4(5) . . . . ?
C31 Si1 C41 C46 45.5(7) . . . . ?
C51 Si1 C41 C46 -67.1(6) . . . . ?
C46 C41 C42 C43 0.8(11) . . . . ?
Si1 C41 C42 C43 -179.6(6) . . . . ?
C41 C42 C43 C44 0.5(13) . . . . ?
C42 C43 C44 C45 -1.0(13) . . . . ?
C43 C44 C45 C46 0.2(13) . . . . ?
C44 C45 C46 C41 1.2(12) . . . . ?
C42 C41 C46 C45 -1.6(11) . . . . ?
Si1 C41 C46 C45 178.7(6) . . . . ?
C41 Si1 C51 C56 29.1(7) . . . . ?
C13 Si1 C51 C56 159.0(6) . . . . ?
C31 Si1 C51 C56 -85.3(7) . . . . ?
C41 Si1 C51 C52 -162.0(6) . . . . ?
C13 Si1 C51 C52 -32.1(7) . . . . ?
C31 Si1 C51 C52 83.6(7) . . . . ?
C56 C51 C52 C53 -0.1(12) . . . . ?
Si1 C51 C52 C53 -169.8(7) . . . . ?
C51 C52 C53 C54 0.8(14) . . . . ?
C52 C53 C54 C55 -1.1(14) . . . . ?
C53 C54 C55 C56 0.8(14) . . . . ?
C52 C51 C56 C55 -0.2(11) . . . . ?
Si1 C51 C56 C55 169.1(6) . . . . ?
C54 C55 C56 C51 -0.1(12) . . . . ?
C23 Si2 C61 C62 -73.8(7) . . . . ?
C81 Si2 C61 C62 46.4(7) . . . . ?
C71 Si2 C61 C62 167.7(6) . . . . ?
C23 Si2 C61 C66 104.2(7) . . . . ?
C81 Si2 C61 C66 -135.7(7) . . . . ?
C71 Si2 C61 C66 -14.4(8) . . . . ?
C66 C61 C62 C63 -0.4(11) . . . . ?
Si2 C61 C62 C63 177.6(6) . . . . ?
C61 C62 C63 C64 0.5(12) . . . . ?
C62 C63 C64 C65 0.9(14) . . . . ?
C63 C64 C65 C66 -2.4(16) . . . . ?
C64 C65 C66 C61 2.5(15) . . . . ?
C62 C61 C66 C65 -1.0(12) . . . . ?
Si2 C61 C66 C65 -179.0(7) . . . . ?
C23 Si2 C71 C76 -0.4(7) . . . . ?
C81 Si2 C71 C76 -126.1(6) . . . . ?
C61 Si2 C71 C76 117.1(6) . . . . ?
C23 Si2 C71 C72 -177.0(6) . . . . ?
C81 Si2 C71 C72 57.3(7) . . . . ?
C61 Si2 C71 C72 -59.5(7) . . . . ?
C76 C71 C72 C73 0.5(12) . . . . ?
Si2 C71 C72 C73 177.3(7) . . . . ?
C71 C72 C73 C74 -1.1(15) . . . . ?
C72 C73 C74 C75 0.4(14) . . . . ?
C73 C74 C75 C76 1.0(14) . . . . ?
C74 C75 C76 C71 -1.6(13) . . . . ?
C72 C71 C76 C75 0.9(11) . . . . ?
Si2 C71 C76 C75 -176.0(6) . . . . ?
C23 Si2 C81 C86 10.7(7) . . . . ?
C71 Si2 C81 C86 135.6(6) . . . . ?
C61 Si2 C81 C86 -107.4(7) . . . . ?
C23 Si2 C81 C82 -169.3(6) . . . . ?
C71 Si2 C81 C82 -44.4(7) . . . . ?
C61 Si2 C81 C82 72.7(7) . . . . ?
C86 C81 C82 C83 1.1(13) . . . . ?
Si2 C81 C82 C83 -178.9(7) . . . . ?
C81 C82 C83 C84 0.0(15) . . . . ?
C82 C83 C84 C85 -0.1(16) . . . . ?
C83 C84 C85 C86 -0.9(15) . . . . ?
C84 C85 C86 C81 2.1(14) . . . . ?
C82 C81 C86 C85 -2.2(12) . . . . ?
Si2 C81 C86 C85 177.9(7) . . . . ?
C304 O3 C301 C302 11.1(11) . . . . ?
Cr1 O3 C301 C302 -164.1(6) . . . . ?
O3 C301 C302 C303 10.0(11) . . . . ?
C301 C302 C303 C304 -25.6(10) . . . . ?
C301 O3 C304 C303 -27.1(9) . . . . ?
Cr1 O3 C304 C303 148.5(5) . . . . ?
C302 C303 C304 O3 31.8(9) . . . . ?
C404 O4 C401 C402 -36.7(10) . . . . ?
Cr1 O4 C401 C402 160.6(6) . . . . ?
O4 C401 C402 C403 23.1(12) . . . . ?
C401 C402 C403 C404 -1.6(12) . . . . ?
C401 O4 C404 C403 35.3(9) . . . . ?
Cr1 O4 C404 C403 -159.1(6) . . . . ?
C402 C403 C404 O4 -20.4(11) . . . . ?
